data_2018231
loop_
_publ_author_name
'Lennartson, Anders'
'McKenzie, Christine J.'

_publ_section_title
;
 1,2-Bis[(pyridin-2-ylmethyl)sulfanyl]ethane and its dimorphic
 hydrochloride salt
;
_journal_coeditor_code SU3068
_journal_issue 9
_journal_name_full 'Acta Crystallographica Section C'
_journal_page_first o354
_journal_page_last o358
_journal_paper_doi 10.1107/S0108270111027867
_journal_volume 67
_journal_year 2011
_chemical_formula_iupac 'C14 H16 N2 S2'
_chemical_formula_moiety 'C14 H16 N2 S2'
_chemical_formula_sum 'C14 H16 N2 S2'
_chemical_formula_weight 276.41
_chemical_name_systematic
;
1,2-bis[(pyridin-2-ylmethyl)sulfanyl]ethane
;
_space_group_IT_number 14
_symmetry_cell_setting monoclinic
_symmetry_space_group_name_Hall '-P 2ybc'
_symmetry_space_group_name_H-M 'P 1 21/c 1'
_atom_sites_solution_hydrogens geom
_atom_sites_solution_primary direct
_atom_sites_solution_secondary difmap
_audit_creation_method SHELXL97
_cell_angle_alpha 90.00
_cell_angle_beta 98.679(2)
_cell_angle_gamma 90.00
_cell_formula_units_Z 2
_cell_length_a 4.6910(2)
_cell_length_b 10.1688(6)
_cell_length_c 14.5806(8)
_cell_measurement_reflns_used 9932
_cell_measurement_temperature 120(2)
_cell_measurement_theta_max 25.97
_cell_measurement_theta_min 2.45
_cell_volume 687.56(6)
_computing_cell_refinement 'SAINT (Bruker, 2007)'
_computing_data_collection 'APEX2 (Bruker, 2007)'
_computing_data_reduction 'SAINT (Bruker, 2007)'
_computing_molecular_graphics
;
ORTEP-3 (Farrugia, 1997) and PLATON (Spek, 2009)
;
_computing_publication_material 'SHELXL97 (Sheldrick, 2008)'
_computing_structure_refinement 'SHELXL97 (Sheldrick, 2008)'
_computing_structure_solution 'SIR92 (Altomare <i>et al.</i>, 1994)'
_diffrn_ambient_temperature 120(2)
_diffrn_measured_fraction_theta_full 0.998
_diffrn_measured_fraction_theta_max 0.998
_diffrn_measurement_device_type 'Bruker Nonius X8 APEXII CCD area-detector'
_diffrn_measurement_method 'thin-slice \w and \f scans'
_diffrn_radiation_monochromator graphite
_diffrn_radiation_source 'fine-focus sealed tube'
_diffrn_radiation_type MoK\a
_diffrn_radiation_wavelength 0.71073
_diffrn_reflns_av_R_equivalents 0.0234
_diffrn_reflns_av_sigmaI/netI 0.0101
_diffrn_reflns_limit_h_max 5
_diffrn_reflns_limit_h_min -5
_diffrn_reflns_limit_k_max 12
_diffrn_reflns_limit_k_min -12
_diffrn_reflns_limit_l_max 17
_diffrn_reflns_limit_l_min -17
_diffrn_reflns_number 14018
_diffrn_reflns_theta_full 25.00
_diffrn_reflns_theta_max 25.00
_diffrn_reflns_theta_min 4.01
_diffrn_standards_number 0
_exptl_absorpt_coefficient_mu 0.371
_exptl_absorpt_correction_T_max 0.9363
_exptl_absorpt_correction_T_min 0.8288
_exptl_absorpt_correction_type multi-scan
_exptl_absorpt_process_details '(SADABS; Sheldrick, 1996)'
_exptl_crystal_colour white
_exptl_crystal_density_diffrn 1.335
_exptl_crystal_density_method 'not measured'
_exptl_crystal_description needle
_exptl_crystal_F_000 292
_exptl_crystal_size_max 0.36
_exptl_crystal_size_mid 0.20
_exptl_crystal_size_min 0.18
_refine_diff_density_max 0.261
_refine_diff_density_min -0.160
_refine_ls_extinction_method none
_refine_ls_goodness_of_fit_ref 1.079
_refine_ls_hydrogen_treatment refall
_refine_ls_matrix_type full
_refine_ls_number_parameters 114
_refine_ls_number_reflns 1213
_refine_ls_number_restraints 0
_refine_ls_restrained_S_all 1.079
_refine_ls_R_factor_all 0.0234
_refine_ls_R_factor_gt 0.0216
_refine_ls_shift/su_max 0.000
_refine_ls_shift/su_mean 0.000
_refine_ls_structure_factor_coef Fsqd
_refine_ls_weighting_details 'calc w=1/[\s^2^(Fo^2^)+(0.0287P)^2^+0.2766P] where P=(Fo^2^+2Fc^2^)/3'
_refine_ls_weighting_scheme calc
_refine_ls_wR_factor_gt 0.0575
_refine_ls_wR_factor_ref 0.0589
_reflns_number_gt 1141
_reflns_number_total 1213
_reflns_threshold_expression I>2\s(I)
_cod_data_source_file su3068.cif
_cod_data_source_block I
_cod_original_sg_symbol_H-M 'P 21/c'
_cod_database_code 2018231
_cod_database_fobs_code 2018231

loop_
_symmetry_equiv_pos_as_xyz
'x, y, z'
'-x, y+1/2, -z+1/2'
'-x, -y, -z'
'x, -y-1/2, z-1/2'

loop_
_atom_site_type_symbol
_atom_site_label
_atom_site_fract_x
_atom_site_fract_y
_atom_site_fract_z
_atom_site_U_iso_or_equiv
_atom_site_adp_type
_atom_site_calc_flag
_atom_site_occupancy
_atom_site_symmetry_multiplicity
C C1 0.1132(3) 0.45545(13) 0.02665(9) 0.0205(3) Uani d 1 1
C C2 -0.1462(3) 0.39577(13) 0.18144(9) 0.0206(3) Uani d 1 1
C C3 0.1062(3) 0.41867(12) 0.25593(8) 0.0178(3) Uani d 1 1
C C4 0.2005(3) 0.32004(13) 0.31952(9) 0.0228(3) Uani d 1 1
C C5 0.4352(3) 0.34407(15) 0.38670(9) 0.0274(3) Uani d 1 1
C C6 0.5695(3) 0.46525(14) 0.38812(9) 0.0257(3) Uani d 1 1
C C7 0.4633(3) 0.55726(13) 0.32261(9) 0.0239(3) Uani d 1 1
N N1 0.2334(2) 0.53680(10) 0.25672(7) 0.0211(2) Uani d 1 1
S S1 -0.04245(7) 0.31637(3) 0.07927(2) 0.02197(12) Uani d 1 1
H H1A 0.233(3) 0.5043(14) 0.0748(10) 0.022(3) Uiso d 1 1
H H1B 0.231(3) 0.4184(14) -0.0156(10) 0.025(4) Uiso d 1 1
H H2A -0.245(3) 0.4760(15) 0.1625(10) 0.023(4) Uiso d 1 1
H H2B -0.277(3) 0.3373(15) 0.2029(10) 0.025(4) Uiso d 1 1
H H4 0.102(3) 0.2382(17) 0.3151(10) 0.029(4) Uiso d 1 1
H H5 0.502(3) 0.2791(17) 0.4316(11) 0.036(4) Uiso d 1 1
H H6 0.727(4) 0.4846(15) 0.4325(11) 0.031(4) Uiso d 1 1
H H7 0.552(3) 0.6417(16) 0.3214(10) 0.027(4) Uiso d 1 1

loop_
_atom_site_aniso_label
_atom_site_aniso_U_11
_atom_site_aniso_U_22
_atom_site_aniso_U_33
_atom_site_aniso_U_12
_atom_site_aniso_U_13
_atom_site_aniso_U_23
C1 0.0172(6) 0.0261(7) 0.0180(6) 0.0021(5) 0.0017(5) 0.0013(5)
C2 0.0171(6) 0.0248(7) 0.0198(6) -0.0011(6) 0.0025(5) 0.0008(5)
C3 0.0157(6) 0.0217(6) 0.0165(6) 0.0020(5) 0.0044(5) -0.0022(5)
C4 0.0233(7) 0.0223(7) 0.0227(7) 0.0000(5) 0.0036(5) 0.0018(5)
C5 0.0266(7) 0.0342(8) 0.0205(7) 0.0056(6) 0.0002(5) 0.0056(6)
C6 0.0190(6) 0.0377(8) 0.0194(6) 0.0022(6) -0.0007(5) -0.0073(6)
C7 0.0209(7) 0.0231(7) 0.0277(7) -0.0015(5) 0.0032(5) -0.0083(5)
N1 0.0191(5) 0.0199(5) 0.0241(5) 0.0013(4) 0.0027(4) -0.0014(4)
S1 0.0259(2) 0.02070(19) 0.01817(18) -0.00048(12) -0.00029(13) -0.00124(12)

loop_
_atom_type_symbol
_atom_type_description
_atom_type_scat_dispersion_real
_atom_type_scat_dispersion_imag
_atom_type_scat_source
C C 0.0033 0.0016 'International Tables Vol C Tables 4.2.6.8 and 6.1.1.4'
H H 0.0000 0.0000 'International Tables Vol C Tables 4.2.6.8 and 6.1.1.4'
N N 0.0061 0.0033 'International Tables Vol C Tables 4.2.6.8 and 6.1.1.4'
S S 0.1246 0.1234 'International Tables Vol C Tables 4.2.6.8 and 6.1.1.4'

loop_
_geom_angle_atom_site_label_1
_geom_angle_atom_site_label_2
_geom_angle_atom_site_label_3
_geom_angle_site_symmetry_1
_geom_angle
C1 C1 S1 3_565 112.74(12)
C1 C1 H1A 3_565 110.5(9)
S1 C1 H1A . 108.7(8)
C1 C1 H1B 3_565 109.3(8)
S1 C1 H1B . 105.7(9)
H1A C1 H1B . 109.8(12)
C3 C2 S1 . 112.44(8)
C3 C2 H2A . 111.7(8)
S1 C2 H2A . 108.6(8)
C3 C2 H2B . 109.9(9)
S1 C2 H2B . 105.1(9)
H2A C2 H2B . 108.9(12)
N1 C3 C4 . 122.94(11)
N1 C3 C2 . 116.56(11)
C4 C3 C2 . 120.50(11)
C5 C4 C3 . 118.97(12)
C5 C4 H4 . 122.1(9)
C3 C4 H4 . 118.9(9)
C4 C5 C6 . 118.77(13)
C4 C5 H5 . 120.7(10)
C6 C5 H5 . 120.5(10)
C7 C6 C5 . 118.64(12)
C7 C6 H6 . 120.5(10)
C5 C6 H6 . 120.9(10)
N1 C7 C6 . 123.84(12)
N1 C7 H7 . 115.4(9)
C6 C7 H7 . 120.8(9)
C3 N1 C7 . 116.85(11)
C1 S1 C2 . 100.04(6)

loop_
_geom_bond_atom_site_label_1
_geom_bond_atom_site_label_2
_geom_bond_site_symmetry_2
_geom_bond_distance
_geom_bond_publ_flag
C1 C1 3_565 1.518(2) n
C1 S1 . 1.8141(13) n
C1 H1A . 0.968(15) ?
C1 H1B . 0.963(16) ?
C2 C3 . 1.4991(17) n
C2 S1 . 1.8239(13) n
C2 H2A . 0.957(15) ?
C2 H2B . 0.941(16) ?
C3 N1 . 1.3405(16) n
C3 C4 . 1.3919(18) n
C4 C5 . 1.3807(19) n
C4 H4 . 0.949(17) ?
C5 C6 . 1.383(2) n
C5 H5 . 0.950(17) ?
C6 C7 . 1.3756(19) n
C6 H6 . 0.927(17) ?
C7 N1 . 1.3481(16) n
C7 H7 . 0.955(16) ?

loop_
_geom_hbond_atom_site_label_D
_geom_hbond_atom_site_label_H
_geom_hbond_atom_site_label_A
_geom_hbond_site_symmetry_A
_geom_hbond_distance_DH
_geom_hbond_distance_HA
_geom_hbond_distance_DA
_geom_hbond_angle_DHA
C4 H4 N1 2_545 0.950(17) 2.695(17) 3.6042(17) 160.4(12)
C5 H5 S1 4_666 0.950(17) 2.959(16) 3.8045(14) 149.0(12)
